data_2242892
loop_
_publ_author_name
'Arafath, Md. Azharul'
'Kwong, Huey Chong'
'Adam, Farook'

_publ_section_title
;
 (<i>E</i>)-2-(2-Hydroxy-3-methylbenzylidene)-<i>N</i>-methylhydrazine-1-carbothioamide:
 supramolecular assemblies in two-dimensions mediated by
 N---H&#x00B7;&#x00B7;&#x00B7;S and C---H&#x00B7;&#x00B7;&#x00B7;\p
 interactions
;
_journal_coeditor_code NR2074
_journal_issue 5
_journal_name_full 'Acta Crystallographica Section E'
_journal_page_first 571
_journal_page_last 575
_journal_paper_doi 10.1107/S2056989019004444
_journal_volume 75
_journal_year 2019
_chemical_formula_iupac 'C10 H13 N3 O S'
_chemical_formula_moiety 'C10 H13 N3 O S'
_chemical_formula_sum 'C10 H13 N3 O S'
_chemical_formula_weight 223.29
_chemical_name_systematic (<i>E</i>)-2-(2-Hydroxy-3-methylbenzylidene)-<i>N</i>-methylhydrazine-1-carbothioamide
_space_group_crystal_system orthorhombic
_space_group_IT_number 45
_space_group_name_Hall 'I 2 -2c'
_space_group_name_H-M_alt 'I b a 2'
_symmetry_space_group_name_Hall 'I 2 -2c'
_symmetry_space_group_name_H-M 'I b a 2'
_atom_sites_solution_hydrogens mixed
_audit_creation_method SHELXL-2018/3
_cell_angle_alpha 90
_cell_angle_beta 90
_cell_angle_gamma 90
_cell_formula_units_Z 8
_cell_length_a 14.6474(14)
_cell_length_b 17.522(2)
_cell_length_c 8.9048(8)
_cell_measurement_reflns_used 5563
_cell_measurement_temperature 296
_cell_measurement_theta_max 29.47
_cell_measurement_theta_min 2.32
_cell_volume 2285.4(4)
_computing_cell_refinement
;
SAINT (Bruker, 2012)
;
_computing_data_collection
;
APEX2 (Bruker, 2012)
;
_computing_data_reduction
;
SAINT (Bruker, 2012)
;
_computing_molecular_graphics
;
SHELXL2013 (Sheldrick, 2015) and Mercury (Macrae <i>et al.</i>,
2006)
;
_computing_publication_material
;
SHELXL2013 (Sheldrick, 2015) and PLATON (Spek, 2009)
;
_computing_structure_refinement
;
SHELXL2013 (Sheldrick, 2015)
;
_computing_structure_solution
;
SHELXS97 (Sheldrick, 2008)
;
_diffrn_ambient_temperature 296
_diffrn_measured_fraction_theta_full 1.000
_diffrn_measured_fraction_theta_max 0.998
_diffrn_measurement_device_type
;
Bruker APEXII DUO CCD area-detector
;
_diffrn_measurement_method '\f and \w scans'
_diffrn_radiation_monochromator graphite
_diffrn_radiation_source 'fine-focus sealed tube'
_diffrn_radiation_type MoK\a
_diffrn_radiation_wavelength 0.71073
_diffrn_reflns_av_R_equivalents 0.0204
_diffrn_reflns_av_unetI/netI 0.0185
_diffrn_reflns_limit_h_max 20
_diffrn_reflns_limit_h_min -20
_diffrn_reflns_limit_k_max 24
_diffrn_reflns_limit_k_min -23
_diffrn_reflns_limit_l_max 12
_diffrn_reflns_limit_l_min -12
_diffrn_reflns_number 14825
_diffrn_reflns_theta_full 25.242
_diffrn_reflns_theta_max 30.087
_diffrn_reflns_theta_min 1.812
_exptl_absorpt_coefficient_mu 0.261
_exptl_absorpt_correction_T_max 0.8787
_exptl_absorpt_correction_T_min 0.8528
_exptl_absorpt_correction_type multi-scan
_exptl_absorpt_process_details
;
(SADABS; Bruker, 2012)
;
_exptl_crystal_colour yellow
_exptl_crystal_density_diffrn 1.298
_exptl_crystal_description Block
_exptl_crystal_F_000 944
_exptl_crystal_size_max 0.463
_exptl_crystal_size_mid 0.264
_exptl_crystal_size_min 0.161
_refine_diff_density_max 0.166
_refine_diff_density_min -0.155
_refine_ls_abs_structure_details
;
Flack parameter determined using 1222 quotients
[(<i>I</i>^+^)-(<i>I</i>^-^)]/[(<i>I</i>^+^)+(<i>I</i>^-^)]
(Parsons <i>et al.</i>,  2013)
;
_refine_ls_abs_structure_Flack 0.04(3)
_refine_ls_extinction_method none
_refine_ls_goodness_of_fit_ref 1.060
_refine_ls_hydrogen_treatment mixed
_refine_ls_matrix_type full
_refine_ls_number_parameters 150
_refine_ls_number_reflns 3359
_refine_ls_number_restraints 1
_refine_ls_restrained_S_all 1.060
_refine_ls_R_factor_all 0.0403
_refine_ls_R_factor_gt 0.0330
_refine_ls_shift/su_max 0.001
_refine_ls_shift/su_mean 0.000
_refine_ls_structure_factor_coef Fsqd
_refine_ls_weighting_details 'w=1/[\s^2^(Fo^2^)+(0.0497P)^2^+0.3888P] where P=(Fo^2^+2Fc^2^)/3'
_refine_ls_weighting_scheme calc
_refine_ls_wR_factor_gt 0.0870
_refine_ls_wR_factor_ref 0.0935
_reflns_number_gt 2949
_reflns_number_total 3359
_reflns_threshold_expression 'I > 2\s(I)'
_cod_data_source_file nr2074sup1.cif
_cod_data_source_block I
_cod_database_code 2242892
_shelx_space_group_comment
;
The symmetry employed for this shelxl refinement is uniquely defined
by the following loop, which should always be used as a source of
symmetry information in preference to the above space-group names.
They are only intended as comments.
;
_shelx_estimated_absorpt_t_min 0.889
_shelx_estimated_absorpt_t_max 0.959

loop_
_space_group_symop_operation_xyz
'x, y, z'
'-x, -y, z'
'x+1/2, -y+1/2, z'
'-x+1/2, y+1/2, z'
'x+1/2, y+1/2, z+1/2'
'-x+1/2, -y+1/2, z+1/2'
'x+1, -y+1, z+1/2'
'-x+1, y+1, z+1/2'

loop_
_atom_site_type_symbol
_atom_site_label
_atom_site_fract_x
_atom_site_fract_y
_atom_site_fract_z
_atom_site_U_iso_or_equiv
_atom_site_adp_type
_atom_site_calc_flag
_atom_site_occupancy
S S1 0.35594(4) 0.50006(3) 0.20442(10) 0.05018(16) Uani d 1
O O1 0.45729(12) 0.77741(11) 0.6162(3) 0.0621(6) Uani d 1
N N1 0.48391(12) 0.65142(9) 0.4511(3) 0.0414(4) Uani d 1
N N2 0.46275(13) 0.59332(10) 0.3526(2) 0.0436(4) Uani d 1
N N3 0.31035(13) 0.60707(11) 0.4029(2) 0.0459(4) Uani d 1
C C1 0.69785(15) 0.72085(14) 0.6081(2) 0.0443(5) Uani d 1
H H1A 0.735599 0.683585 0.567182 0.053 Uiso calc 1
C C2 0.73506(15) 0.77658(13) 0.6987(3) 0.0493(5) Uani d 1
H H2A 0.797160 0.776261 0.720393 0.059 Uiso calc 1
C C3 0.67936(16) 0.83287(14) 0.7568(3) 0.0492(5) Uani d 1
H H3A 0.704945 0.871242 0.815398 0.059 Uiso calc 1
C C4 0.58596(16) 0.83349(12) 0.7297(3) 0.0479(5) Uani d 1
C C5 0.54896(14) 0.77591(12) 0.6405(3) 0.0424(4) Uani d 1
C C6 0.60427(14) 0.71939(12) 0.5768(2) 0.0380(4) Uani d 1
C C7 0.5255(2) 0.89533(18) 0.7931(5) 0.0783(10) Uani d 1
H H7A 0.491901 0.918970 0.713173 0.117 Uiso calc 1
H H7B 0.562565 0.932944 0.842504 0.117 Uiso calc 1
H H7C 0.483746 0.873420 0.864103 0.117 Uiso calc 1
C C8 0.56962(15) 0.65960(11) 0.4793(3) 0.0410(4) Uani d 1
H H8A 0.610876 0.625925 0.435625 0.049 Uiso calc 1
C C9 0.37548(14) 0.57095(11) 0.3289(2) 0.0397(4) Uani d 1
C C10 0.21430(16) 0.58990(19) 0.3892(4) 0.0647(7) Uani d 1
H H10A 0.179253 0.629791 0.435460 0.097 Uiso calc 1
H H10B 0.201496 0.542285 0.438227 0.097 Uiso calc 1
H H10C 0.198298 0.586205 0.284940 0.097 Uiso calc 1
H H1N2 0.5065(18) 0.5680(16) 0.307(4) 0.056(8) Uiso d 1
H H1N3 0.3243(19) 0.6428(16) 0.471(4) 0.054(7) Uiso d 1
H H1O1 0.444(3) 0.7429(19) 0.555(5) 0.076(10) Uiso d 1

loop_
_atom_site_aniso_label
_atom_site_aniso_U_11
_atom_site_aniso_U_22
_atom_site_aniso_U_33
_atom_site_aniso_U_12
_atom_site_aniso_U_13
_atom_site_aniso_U_23
S1 0.0523(3) 0.0455(3) 0.0527(3) -0.0030(2) -0.0095(3) -0.0097(2)
O1 0.0328(8) 0.0601(11) 0.0936(16) -0.0015(7) -0.0014(8) -0.0230(10)
N1 0.0439(9) 0.0367(7) 0.0436(8) -0.0042(6) -0.0024(9) 0.0006(9)
N2 0.0412(9) 0.0404(9) 0.0491(10) 0.0001(7) -0.0030(8) -0.0060(8)
N3 0.0409(9) 0.0495(10) 0.0475(9) 0.0000(8) -0.0055(7) -0.0078(8)
C1 0.0380(10) 0.0490(12) 0.0460(11) 0.0012(9) 0.0008(9) 0.0009(9)
C2 0.0379(9) 0.0576(12) 0.0525(11) -0.0059(9) -0.0058(10) 0.0016(12)
C3 0.0478(12) 0.0485(11) 0.0513(11) -0.0119(10) -0.0057(10) -0.0017(9)
C4 0.0446(11) 0.0416(10) 0.0575(15) -0.0049(9) 0.0020(9) -0.0064(9)
C5 0.0327(10) 0.0401(10) 0.0544(12) -0.0048(8) 0.0031(8) 0.0002(9)
C6 0.0357(9) 0.0380(10) 0.0401(10) -0.0037(8) 0.0010(8) 0.0033(8)
C7 0.0642(17) 0.0641(17) 0.107(3) 0.0081(14) -0.0021(18) -0.0325(17)
C8 0.0413(10) 0.0387(9) 0.0428(11) -0.0008(8) -0.0006(8) 0.0020(8)
C9 0.0439(10) 0.0365(9) 0.0387(9) -0.0016(8) -0.0064(8) 0.0033(8)
C10 0.0403(12) 0.0802(18) 0.0736(17) -0.0043(12) -0.0015(12) -0.0148(15)

loop_
_atom_type_symbol
_atom_type_description
_atom_type_scat_dispersion_real
_atom_type_scat_dispersion_imag
_atom_type_scat_source
C C 0.0033 0.0016 'International Tables Vol C Tables 4.2.6.8 and 6.1.1.4'
H H 0.0000 0.0000 'International Tables Vol C Tables 4.2.6.8 and 6.1.1.4'
N N 0.0061 0.0033 'International Tables Vol C Tables 4.2.6.8 and 6.1.1.4'
O O 0.0106 0.0060 'International Tables Vol C Tables 4.2.6.8 and 6.1.1.4'
S S 0.1246 0.1234 'International Tables Vol C Tables 4.2.6.8 and 6.1.1.4'

loop_
_geom_angle_atom_site_label_1
_geom_angle_atom_site_label_2
_geom_angle_atom_site_label_3
_geom_angle
C5 O1 H1O1 108(3)
C8 N1 N2 115.18(18)
C9 N2 N1 121.68(18)
C9 N2 H1N2 118.0(19)
N1 N2 H1N2 120.2(19)
C9 N3 C10 124.2(2)
C9 N3 H1N3 120.5(18)
C10 N3 H1N3 115.1(18)
C2 C1 C6 121.1(2)
C2 C1 H1A 119.4
C6 C1 H1A 119.4
C1 C2 C3 119.4(2)
C1 C2 H2A 120.3
C3 C2 H2A 120.3
C2 C3 C4 121.5(2)
C2 C3 H3A 119.3
C4 C3 H3A 119.3
C3 C4 C5 118.4(2)
C3 C4 C7 121.2(2)
C5 C4 C7 120.3(2)
O1 C5 C4 117.4(2)
O1 C5 C6 121.4(2)
C4 C5 C6 121.21(19)
C1 C6 C5 118.25(19)
C1 C6 C8 118.35(19)
C5 C6 C8 123.40(18)
C4 C7 H7A 109.5
C4 C7 H7B 109.5
H7A C7 H7B 109.5
C4 C7 H7C 109.5
H7A C7 H7C 109.5
H7B C7 H7C 109.5
N1 C8 C6 122.5(2)
N1 C8 H8A 118.7
C6 C8 H8A 118.7
N3 C9 N2 117.8(2)
N3 C9 S1 123.86(17)
N2 C9 S1 118.37(16)
N3 C10 H10A 109.5
N3 C10 H10B 109.5
H10A C10 H10B 109.5
N3 C10 H10C 109.5
H10A C10 H10C 109.5
H10B C10 H10C 109.5

loop_
_geom_bond_atom_site_label_1
_geom_bond_atom_site_label_2
_geom_bond_distance
S1 C9 1.689(2)
O1 C5 1.360(3)
O1 H1O1 0.84(4)
N1 C8 1.288(3)
N1 N2 1.379(3)
N2 C9 1.354(3)
N2 H1N2 0.88(3)
N3 C9 1.321(3)
N3 C10 1.444(3)
N3 H1N3 0.90(3)
C1 C2 1.379(3)
C1 C6 1.399(3)
C1 H1A 0.9300
C2 C3 1.381(4)
C2 H2A 0.9300
C3 C4 1.389(3)
C3 H3A 0.9300
C4 C5 1.393(3)
C4 C7 1.509(4)
C5 C6 1.400(3)
C6 C8 1.452(3)
C7 H7A 0.9600
C7 H7B 0.9600
C7 H7C 0.9600
C8 H8A 0.9300
C10 H10A 0.9600
C10 H10B 0.9600
C10 H10C 0.9600

loop_
_geom_hbond_atom_site_label_D
_geom_hbond_atom_site_label_H
_geom_hbond_atom_site_label_A
_geom_hbond_site_symmetry_A
_geom_hbond_distance_DH
_geom_hbond_distance_HA
_geom_hbond_distance_DA
_geom_hbond_angle_DHA
_geom_hbond_publ_flag
O1 H1O1 N1 . 0.84(4) 1.94(4) 2.681(3) 147(4) yes
N2 H1N2 S1 2_665 0.89(3) 2.51(3) 3.387(2) 173(3) yes
C10 H10A Cg1 8_465 0.96 2.70 3.577(4) 152 yes

loop_
_geom_torsion_atom_site_label_1
_geom_torsion_atom_site_label_2
_geom_torsion_atom_site_label_3
_geom_torsion_atom_site_label_4
_geom_torsion
C8 N1 N2 C9 170.4(2)
C6 C1 C2 C3 -1.4(4)
C1 C2 C3 C4 1.9(4)
C2 C3 C4 C5 -0.6(3)
C2 C3 C4 C7 -179.8(3)
C3 C4 C5 O1 179.6(2)
C7 C4 C5 O1 -1.1(4)
C3 C4 C5 C6 -1.2(3)
C7 C4 C5 C6 178.0(3)
C2 C1 C6 C5 -0.3(3)
C2 C1 C6 C8 179.4(2)
O1 C5 C6 C1 -179.2(2)
C4 C5 C6 C1 1.7(3)
O1 C5 C6 C8 1.1(3)
C4 C5 C6 C8 -178.0(2)
N2 N1 C8 C6 178.06(19)
C1 C6 C8 N1 176.1(2)
C5 C6 C8 N1 -4.2(3)
C10 N3 C9 N2 179.9(2)
C10 N3 C9 S1 1.2(3)
N1 N2 C9 N3 0.4(3)
N1 N2 C9 S1 179.17(16)

_cod_database_fobs_code 2242892
